data_7057012
loop_
_publ_author_name
'Gosset, A.'
'Xu, Z.'
'Maurel, F.'
'Chamoreau, L.-M.'
'Nowak, S.'
'Vives, G.'
'Perruchot, C.'
'Heitz, V.'
'Jacquot de Rouville, H.-P.'

_publ_section_title
;
 A chemically-responsive bis-acridinium receptor
;
_journal_issue 6
_journal_name_full 'New Journal of Chemistry'
_journal_page_first 4728
_journal_paper_doi 10.1039/C7NJ03712K
_journal_volume 42
_journal_year 2018
_chemical_formula_moiety 'C46 H34 N2, 2(F6 P), 2(C2 H3 N)'
_chemical_formula_sum 'C50 H40 F12 N4 P2'
_chemical_formula_weight 986.80
_space_group_crystal_system triclinic
_space_group_IT_number 2
_space_group_name_Hall '-P 1'
_space_group_name_H-M_alt 'P -1'
_symmetry_space_group_name_Hall '-P 1'
_symmetry_space_group_name_H-M 'P -1'
_atom_sites_solution_hydrogens geom
_atom_sites_solution_primary dual
_atom_sites_solution_secondary difmap
_audit_creation_method SHELXL-2014/7
_audit_update_record
;
2017-07-07 deposited with the CCDC.
2018-02-12 downloaded from the CCDC.
;
_cell_angle_alpha 88.592(2)
_cell_angle_beta 88.414(2)
_cell_angle_gamma 82.929(2)
_cell_formula_units_Z 2
_cell_length_a 7.9128(6)
_cell_length_b 16.8566(12)
_cell_length_c 17.3103(12)
_cell_measurement_reflns_used 9545
_cell_measurement_temperature 200(2)
_cell_measurement_theta_max 30.03
_cell_measurement_theta_min 2.35
_cell_volume 2289.9(3)
_computing_cell_refinement 'Bruker SAINT'
_computing_data_collection 'Bruker APEX2'
_computing_data_reduction 'Bruker SAINT'
_computing_molecular_graphics 'DIAMOND (Brandenburg, 2006)'
_computing_publication_material 'WinGX publication routines (Farrugia, 2012)'
_computing_structure_refinement 'SHELXL-2014/7 (Sheldrick, 2014)'
_computing_structure_solution 'SHELXT-2014 (Sheldrick, 2014)'
_diffrn_ambient_temperature 200(2)
_diffrn_measured_fraction_theta_full 1.000
_diffrn_measured_fraction_theta_max 0.996
_diffrn_measurement_device_type 'Bruker APEX-II CCD'
_diffrn_measurement_method '\f and \w scans'
_diffrn_radiation_type MoK\a
_diffrn_radiation_wavelength 0.71073
_diffrn_reflns_av_R_equivalents 0.0230
_diffrn_reflns_av_unetI/netI 0.0169
_diffrn_reflns_Laue_measured_fraction_full 1.000
_diffrn_reflns_Laue_measured_fraction_max 0.996
_diffrn_reflns_limit_h_max 11
_diffrn_reflns_limit_h_min -11
_diffrn_reflns_limit_k_max 23
_diffrn_reflns_limit_k_min -23
_diffrn_reflns_limit_l_max 24
_diffrn_reflns_limit_l_min -24
_diffrn_reflns_number 78626
_diffrn_reflns_point_group_measured_fraction_full 1.000
_diffrn_reflns_point_group_measured_fraction_max 0.996
_diffrn_reflns_theta_full 25.242
_diffrn_reflns_theta_max 30.118
_diffrn_reflns_theta_min 2.355
_diffrn_source 'fine-focus sealed tube'
_exptl_absorpt_coefficient_mu 0.185
_exptl_absorpt_correction_T_max 0.746
_exptl_absorpt_correction_T_min 0.721
_exptl_absorpt_correction_type multi-scan
_exptl_absorpt_process_details
;
SADABS-2012/1 (Bruker,2012) was used for absorption correction.
;
_exptl_crystal_colour yellow
_exptl_crystal_density_diffrn 1.431
_exptl_crystal_density_method 'not measured'
_exptl_crystal_description needle
_exptl_crystal_F_000 1012
_exptl_crystal_size_max 0.25
_exptl_crystal_size_mid 0.12
_exptl_crystal_size_min 0.11
_refine_diff_density_max 0.541
_refine_diff_density_min -0.500
_refine_diff_density_rms 0.050
_refine_ls_extinction_method none
_refine_ls_goodness_of_fit_ref 1.039
_refine_ls_hydrogen_treatment constr
_refine_ls_matrix_type full
_refine_ls_number_parameters 688
_refine_ls_number_reflns 13455
_refine_ls_number_restraints 13
_refine_ls_restrained_S_all 1.039
_refine_ls_R_factor_all 0.0628
_refine_ls_R_factor_gt 0.0470
_refine_ls_shift/su_max 0.008
_refine_ls_shift/su_mean 0.000
_refine_ls_structure_factor_coef Fsqd
_refine_ls_weighting_details 'w=1/[\s^2^(Fo^2^)+(0.0695P)^2^+0.8192P] where P=(Fo^2^+2Fc^2^)/3'
_refine_ls_weighting_scheme calc
_refine_ls_wR_factor_gt 0.1289
_refine_ls_wR_factor_ref 0.1414
_reflns_Friedel_coverage 0.000
_reflns_number_gt 10370
_reflns_number_total 13455
_reflns_threshold_expression 'I > 2\s(I)'
_cod_data_source_file c7nj03712k2.cif
_cod_data_source_block shelx
_cod_depositor_comments 'Adding full bibliography for 7057012.cif.'
_cod_database_code 7057012
_shelx_shelxl_version_number 2014/7
_shelx_space_group_comment
;
The symmetry employed for this shelxl refinement is uniquely defined
by the following loop, which should always be used as a source of
symmetry information in preference to the above space-group names.
They are only intended as comments.
;

loop_
_space_group_symop_operation_xyz
'x, y, z'
'-x, -y, -z'

loop_
_atom_site_label
_atom_site_type_symbol
_atom_site_fract_x
_atom_site_fract_y
_atom_site_fract_z
_atom_site_U_iso_or_equiv
_atom_site_adp_type
_atom_site_occupancy
_atom_site_site_symmetry_order
_atom_site_calc_flag
_atom_site_refinement_flags_posn
_atom_site_refinement_flags_adp
_atom_site_refinement_flags_occupancy
_atom_site_disorder_assembly
_atom_site_disorder_group
C1 C 0.4407(2) 0.60456(9) 0.28273(9) 0.0364(3) Uani 1 1 d . . . . .
H1 H 0.4572 0.5926 0.3361 0.044 Uiso 1 1 calc R U . . .
C2 C 0.5553(2) 0.64432(10) 0.24240(10) 0.0435(4) Uani 1 1 d . . . . .
H2 H 0.6492 0.6612 0.2677 0.052 Uiso 1 1 calc R U . . .
C3 C 0.5337(2) 0.66023(10) 0.16288(11) 0.0448(4) Uani 1 1 d . . . . .
H3 H 0.6158 0.6867 0.1347 0.054 Uiso 1 1 calc R U . . .
C4 C 0.3989(2) 0.63873(9) 0.12559(9) 0.0396(3) Uani 1 1 d . . . . .
H4 H 0.3879 0.6499 0.0718 0.048 Uiso 1 1 calc R U . . .
C5 C -0.1279(2) 0.51766(10) 0.13087(10) 0.0428(4) Uani 1 1 d . . . . .
H5 H -0.1502 0.5364 0.0795 0.051 Uiso 1 1 calc R U . . .
C6 C -0.2357(2) 0.47179(12) 0.16800(12) 0.0518(4) Uani 1 1 d . . . . .
H6 H -0.3311 0.4579 0.1416 0.062 Uiso 1 1 calc R U . . .
C7 C -0.2092(2) 0.44450(11) 0.24433(12) 0.0515(4) Uani 1 1 d . . . . .
H7 H -0.2844 0.4113 0.2687 0.062 Uiso 1 1 calc R U . . .
C8 C -0.0754(2) 0.46577(10) 0.28352(10) 0.0410(3) Uani 1 1 d . . . . .
H8 H -0.0606 0.4488 0.3359 0.049 Uiso 1 1 calc R U . . .
C9 C 0.18091(18) 0.53619(8) 0.28613(8) 0.0286(3) Uani 1 1 d . . . . .
N10 N 0.13409(16) 0.57885(7) 0.13060(7) 0.0324(2) Uani 1 1 d . . . . .
C11 C 0.01757(18) 0.53760(8) 0.16846(8) 0.0319(3) Uani 1 1 d . . . . .
C12 C 0.04281(18) 0.51303(8) 0.24714(8) 0.0308(3) Uani 1 1 d . . . . .
C13 C 0.29619(17) 0.58050(8) 0.24641(8) 0.0288(3) Uani 1 1 d . . . . .
C14 C 0.27352(18) 0.59949(8) 0.16646(8) 0.0302(3) Uani 1 1 d . . . . .
C15 C 0.20855(18) 0.51325(8) 0.36883(8) 0.0317(3) Uani 1 1 d . . . . .
C16 C 0.25398(19) 0.43338(8) 0.39000(8) 0.0314(3) Uani 1 1 d . . . . .
H16 H 0.2655 0.3939 0.3514 0.038 Uiso 1 1 calc R U . . .
C17 C 0.28293(19) 0.41044(9) 0.46710(8) 0.0323(3) Uani 1 1 d . . . . .
C18 C 0.2668(2) 0.46993(10) 0.52273(8) 0.0405(3) Uani 1 1 d . . . . .
H18 H 0.2874 0.4556 0.5754 0.049 Uiso 1 1 calc R U . . .
C19 C 0.2212(2) 0.54929(10) 0.50204(9) 0.0439(4) Uani 1 1 d . . . . .
H19 H 0.2105 0.5890 0.5405 0.053 Uiso 1 1 calc R U . . .
C20 C 0.1913(2) 0.57124(9) 0.42561(9) 0.0390(3) Uani 1 1 d . . . . .
H20 H 0.1589 0.6258 0.4118 0.047 Uiso 1 1 calc R U . . .
C21 C 0.32476(19) 0.32486(9) 0.48906(7) 0.0317(3) Uani 1 1 d . . . . .
C22 C 0.42089(18) 0.27185(8) 0.43934(7) 0.0292(3) Uani 1 1 d . . . . .
H22 H 0.4642 0.2918 0.3919 0.035 Uiso 1 1 calc R U . . .
C23 C 0.45493(18) 0.19059(8) 0.45743(7) 0.0286(3) Uani 1 1 d . . . . .
C24 C 0.3937(2) 0.16248(9) 0.52832(8) 0.0376(3) Uani 1 1 d . . . . .
H24 H 0.4167 0.1074 0.5420 0.045 Uiso 1 1 calc R U . . .
C25 C 0.3000(2) 0.21423(10) 0.57868(8) 0.0437(4) Uani 1 1 d . . . . .
H25 H 0.2599 0.1946 0.6268 0.052 Uiso 1 1 calc R U . . .
C26 C 0.2643(2) 0.29473(10) 0.55913(8) 0.0401(3) Uani 1 1 d . . . . .
H26 H 0.1983 0.3297 0.5937 0.048 Uiso 1 1 calc R U . . .
C27 C 0.54794(17) 0.13388(8) 0.40212(7) 0.0271(2) Uani 1 1 d . . . . .
C28 C 0.52574(17) 0.14564(8) 0.32249(7) 0.0264(2) Uani 1 1 d . . . . .
H28 H 0.4540 0.1910 0.3039 0.032 Uiso 1 1 calc R U . . .
C29 C 0.60802(17) 0.09137(7) 0.27047(7) 0.0259(2) Uani 1 1 d . . . . .
C30 C 0.71524(19) 0.02529(8) 0.29665(8) 0.0332(3) Uani 1 1 d . . . . .
H30 H 0.7722 -0.0115 0.2610 0.040 Uiso 1 1 calc R U . . .
C31 C 0.7383(2) 0.01352(9) 0.37550(9) 0.0367(3) Uani 1 1 d . . . . .
H31 H 0.8116 -0.0315 0.3938 0.044 Uiso 1 1 calc R U . . .
C32 C 0.65530(19) 0.06694(9) 0.42758(8) 0.0339(3) Uani 1 1 d . . . . .
H32 H 0.6716 0.0579 0.4814 0.041 Uiso 1 1 calc R U . . .
C33 C 0.8363(2) 0.17302(10) 0.17376(10) 0.0405(3) Uani 1 1 d . . . . .
H33 H 0.8479 0.1705 0.2283 0.049 Uiso 1 1 calc R U . . .
C34 C 0.9533(2) 0.20680(12) 0.12880(12) 0.0512(4) Uani 1 1 d . . . . .
H34 H 1.0447 0.2287 0.1515 0.061 Uiso 1 1 calc R U . . .
C35 C 0.9361(2) 0.20868(11) 0.04786(12) 0.0527(5) Uani 1 1 d . . . . .
H35 H 1.0215 0.2292 0.0163 0.063 Uiso 1 1 calc R U . . .
C36 C 0.8024(2) 0.18226(10) 0.01354(9) 0.0454(4) Uani 1 1 d . . . . .
H36 H 0.7941 0.1856 -0.0411 0.054 Uiso 1 1 calc R U . . .
C37 C 0.2762(2) 0.05910(10) 0.03766(9) 0.0436(4) Uani 1 1 d . . . . .
H37 H 0.2557 0.0680 -0.0159 0.052 Uiso 1 1 calc R U . . .
C38 C 0.1687(2) 0.01943(11) 0.08264(11) 0.0488(4) Uani 1 1 d . . . . .
H38 H 0.0744 0.0005 0.0594 0.059 Uiso 1 1 calc R U . . .
C39 C 0.1924(2) 0.00555(10) 0.16229(11) 0.0442(4) Uani 1 1 d . . . . .
H39 H 0.1157 -0.0226 0.1922 0.053 Uiso 1 1 calc R U . . .
C40 C 0.3269(2) 0.03298(9) 0.19604(9) 0.0349(3) Uani 1 1 d . . . . .
H40 H 0.3427 0.0243 0.2499 0.042 Uiso 1 1 calc R U . . .
C41 C 0.58177(17) 0.10332(7) 0.18607(7) 0.0259(2) Uani 1 1 d . . . . .
N42 N 0.53352(18) 0.12522(7) 0.02758(6) 0.0347(3) Uani 1 1 d . . . . .
C43 C 0.4191(2) 0.08721(8) 0.07108(8) 0.0322(3) Uani 1 1 d . . . . .
C44 C 0.44406(18) 0.07438(8) 0.15184(7) 0.0283(3) Uani 1 1 d . . . . .
C45 C 0.69756(18) 0.14147(8) 0.14064(7) 0.0298(3) Uani 1 1 d . . . . .
C46 C 0.6746(2) 0.14961(8) 0.05907(8) 0.0332(3) Uani 1 1 d . . . . .
C47 C 0.1129(3) 0.59949(12) 0.04793(9) 0.0521(4) Uani 1 1 d . . . . .
H47A H 0.1734 0.5567 0.0167 0.078 Uiso 1 1 calc R U . . .
H47B H 0.1597 0.6497 0.0360 0.078 Uiso 1 1 calc R U . . .
H47C H -0.0084 0.6058 0.0361 0.078 Uiso 1 1 calc R U . . .
C48 C 0.4964(3) 0.14316(11) -0.05477(8) 0.0501(4) Uani 1 1 d . . . . .
H48A H 0.5133 0.0935 -0.0838 0.075 Uiso 1 1 calc R U . . .
H48B H 0.5732 0.1801 -0.0758 0.075 Uiso 1 1 calc R U . . .
H48C H 0.3781 0.1677 -0.0593 0.075 Uiso 1 1 calc R U . . .
P1 P 0.35135(5) 0.34882(2) 0.09927(3) 0.03978(10) Uani 1 1 d . U . . .
F1 F 0.5486(3) 0.33236(17) 0.07958(12) 0.0627(6) Uani 0.9 1 d . . P A 1
F2 F 0.1506(2) 0.36704(13) 0.11032(14) 0.0706(6) Uani 0.9 1 d . . P A 1
F3 F 0.3477(4) 0.42810(12) 0.04582(14) 0.0926(6) Uani 0.9 1 d . . P A 1
F4 F 0.3249(3) 0.29974(15) 0.02318(13) 0.0883(6) Uani 0.9 1 d . U P A 1
F5 F 0.3537(2) 0.26932(9) 0.14799(14) 0.0738(5) Uani 0.9 1 d . . P A 1
F6 F 0.3791(3) 0.40038(14) 0.17095(11) 0.0717(6) Uani 0.9 1 d . . P A 1
F1B F 0.3075(19) 0.2675(10) 0.0721(16) 0.090(7) Uani 0.1 1 d . . P A 2
F2B F 0.432(4) 0.312(2) 0.1812(12) 0.172(13) Uani 0.1 1 d . . P A 2
F3B F 0.3815(19) 0.4292(11) 0.120(3) 0.154(16) Uani 0.1 1 d . U P A 2
F4B F 0.276(4) 0.381(2) 0.0351(15) 0.159(11) Uani 0.1 1 d . U P A 2
F5B F 0.557(2) 0.3221(10) 0.1149(12) 0.054(5) Uani 0.1 1 d . . P A 2
F6B F 0.1773(19) 0.3549(11) 0.1541(11) 0.066(5) Uani 0.1 1 d . . P A 2
P2 P -0.08286(5) 0.80537(2) 0.19296(2) 0.03119(9) Uani 1 1 d . . . B 2
F7 F 0.11705(13) 0.79301(7) 0.17326(6) 0.0541(3) Uani 1 1 d . . . B 2
F8 F -0.28270(12) 0.81796(7) 0.21176(6) 0.0471(2) Uani 1 1 d . . . B 2
F9 F -0.10332(15) 0.88330(7) 0.13739(6) 0.0527(3) Uani 1 1 d . . . B 2
F11 F -0.11409(16) 0.75143(7) 0.12136(6) 0.0600(3) Uani 1 1 d . . . B 2
F12 F -0.06177(15) 0.72784(6) 0.24824(6) 0.0530(3) Uani 1 1 d . . . B 2
F14 F -0.05146(13) 0.85957(6) 0.26404(5) 0.0420(2) Uani 1 1 d . . . B 2
N3 N 0.2164(3) 0.94954(14) 0.37392(13) 0.0776(6) Uani 1 1 d . . . C 2
C49 C 0.2266(8) 0.8810(4) 0.3719(4) 0.0602(14) Uani 0.75 1 d . . P D 1
C50 C 0.2404(7) 0.7952(2) 0.3727(4) 0.1119(19) Uani 0.75 1 d . . P D 1
H50A H 0.3291 0.7742 0.3354 0.168 Uiso 0.75 1 calc R U P D 1
H50B H 0.1312 0.7784 0.3588 0.168 Uiso 0.75 1 calc R U P D 1
H50C H 0.2703 0.7745 0.4246 0.168 Uiso 0.75 1 calc R U P D 1
C49B C 0.271(3) 0.8954(14) 0.3539(11) 0.061(4) Uani 0.25 1 d . . P C 2
C50B C 0.3321(14) 0.8192(8) 0.3217(8) 0.085(4) Uani 0.25 1 d . . P C 2
H50D H 0.4100 0.8269 0.2779 0.128 Uiso 0.25 1 calc R U P C 2
H50E H 0.2357 0.7937 0.3040 0.128 Uiso 0.25 1 calc R U P C 2
H50F H 0.3926 0.7851 0.3613 0.128 Uiso 0.25 1 calc R U P C 2
N4 N -0.1322(5) 1.2812(3) 0.3795(3) 0.1051(12) Uiso 0.75 1 d . U P E 1
C51 C -0.0434(5) 1.2245(2) 0.3828(2) 0.0700(9) Uiso 0.75 1 d . . P E 1
C52 C 0.0637(6) 1.1489(3) 0.3759(3) 0.0961(12) Uiso 0.75 1 d . . P E 1
H52A H 0.1692 1.1571 0.3475 0.144 Uiso 0.75 1 calc R U P E 1
H52B H 0.0034 1.1115 0.3479 0.144 Uiso 0.75 1 calc R U P E 1
H52C H 0.0910 1.1267 0.4276 0.144 Uiso 0.75 1 calc R U P E 1
N4B N -0.108(2) 1.2640(10) 0.4283(10) 0.130(5) Uiso 0.25 1 d . U P F 2
C51B C -0.0288(16) 1.2062(8) 0.4132(8) 0.077(3) Uiso 0.25 1 d . . P F 2
C52B C 0.0403(14) 1.1419(7) 0.4176(7) 0.070(2) Uiso 0.25 1 d . . P F 2
H52D H 0.0993 1.1279 0.3684 0.106 Uiso 0.25 1 calc R U P F 2
H52E H -0.0431 1.1046 0.4294 0.106 Uiso 0.25 1 calc R U P F 2
H52F H 0.1234 1.1386 0.4589 0.106 Uiso 0.25 1 calc R U P F 2

loop_
_atom_site_aniso_label
_atom_site_aniso_U_11
_atom_site_aniso_U_22
_atom_site_aniso_U_33
_atom_site_aniso_U_23
_atom_site_aniso_U_13
_atom_site_aniso_U_12
C1 0.0369(7) 0.0369(7) 0.0359(7) -0.0022(6) -0.0017(6) -0.0058(6)
C2 0.0387(8) 0.0424(8) 0.0508(9) -0.0011(7) -0.0014(7) -0.0108(7)
C3 0.0444(9) 0.0367(8) 0.0532(10) 0.0058(7) 0.0090(7) -0.0084(7)
C4 0.0470(9) 0.0330(7) 0.0374(7) 0.0062(6) 0.0064(6) -0.0021(6)
C5 0.0404(8) 0.0436(8) 0.0436(8) -0.0103(7) -0.0089(7) 0.0013(7)
C6 0.0376(9) 0.0549(10) 0.0646(12) -0.0152(9) -0.0075(8) -0.0077(7)
C7 0.0396(9) 0.0492(10) 0.0676(12) -0.0041(8) 0.0053(8) -0.0133(7)
C8 0.0377(8) 0.0392(8) 0.0462(9) -0.0002(6) 0.0055(6) -0.0071(6)
C9 0.0337(7) 0.0234(6) 0.0275(6) -0.0016(4) 0.0025(5) 0.0010(5)
N10 0.0426(7) 0.0263(5) 0.0272(5) -0.0008(4) -0.0023(5) 0.0012(5)
C11 0.0343(7) 0.0261(6) 0.0342(7) -0.0053(5) -0.0025(5) 0.0022(5)
C12 0.0316(6) 0.0265(6) 0.0334(6) -0.0033(5) 0.0025(5) -0.0001(5)
C13 0.0324(6) 0.0241(6) 0.0292(6) -0.0022(5) 0.0009(5) -0.0003(5)
C14 0.0375(7) 0.0215(5) 0.0301(6) 0.0001(5) 0.0022(5) 0.0012(5)
C15 0.0355(7) 0.0320(6) 0.0269(6) -0.0021(5) 0.0029(5) -0.0023(5)
C16 0.0386(7) 0.0316(6) 0.0232(6) -0.0035(5) 0.0022(5) -0.0014(5)
C17 0.0374(7) 0.0348(7) 0.0235(6) -0.0028(5) 0.0037(5) -0.0003(5)
C18 0.0518(9) 0.0442(8) 0.0242(6) -0.0066(6) 0.0028(6) -0.0007(7)
C19 0.0584(10) 0.0407(8) 0.0319(7) -0.0132(6) 0.0058(7) -0.0024(7)
C20 0.0492(9) 0.0310(7) 0.0358(7) -0.0066(6) 0.0063(6) -0.0013(6)
C21 0.0365(7) 0.0372(7) 0.0206(5) -0.0003(5) 0.0005(5) -0.0017(5)
C22 0.0352(7) 0.0331(6) 0.0189(5) 0.0014(5) 0.0018(5) -0.0040(5)
C23 0.0330(6) 0.0334(6) 0.0194(5) 0.0012(5) -0.0010(5) -0.0050(5)
C24 0.0477(8) 0.0386(7) 0.0258(6) 0.0071(5) 0.0040(6) -0.0049(6)
C25 0.0552(10) 0.0506(9) 0.0235(6) 0.0067(6) 0.0109(6) -0.0033(7)
C26 0.0460(8) 0.0489(9) 0.0233(6) -0.0005(6) 0.0076(6) 0.0008(7)
C27 0.0321(6) 0.0280(6) 0.0219(5) 0.0013(4) -0.0008(5) -0.0068(5)
C28 0.0319(6) 0.0255(6) 0.0217(5) 0.0029(4) -0.0016(5) -0.0033(5)
C29 0.0309(6) 0.0259(6) 0.0217(5) 0.0014(4) -0.0001(4) -0.0070(5)
C30 0.0385(7) 0.0293(6) 0.0307(6) -0.0001(5) 0.0014(5) 0.0001(5)
C31 0.0414(8) 0.0324(7) 0.0342(7) 0.0068(5) -0.0034(6) 0.0028(6)
C32 0.0403(8) 0.0359(7) 0.0251(6) 0.0059(5) -0.0053(5) -0.0034(6)
C33 0.0384(8) 0.0432(8) 0.0407(8) 0.0066(6) 0.0016(6) -0.0109(6)
C34 0.0397(9) 0.0522(10) 0.0621(11) 0.0156(8) 0.0057(8) -0.0114(7)
C35 0.0459(9) 0.0475(9) 0.0598(11) 0.0223(8) 0.0226(8) 0.0033(7)
C36 0.0540(10) 0.0407(8) 0.0358(8) 0.0131(6) 0.0193(7) 0.0098(7)
C37 0.0548(10) 0.0396(8) 0.0350(7) -0.0062(6) -0.0174(7) 0.0040(7)
C38 0.0466(9) 0.0471(9) 0.0539(10) -0.0089(8) -0.0199(8) -0.0050(7)
C39 0.0430(9) 0.0404(8) 0.0514(9) -0.0034(7) -0.0061(7) -0.0123(7)
C40 0.0398(8) 0.0341(7) 0.0321(7) -0.0020(5) -0.0016(6) -0.0096(6)
C41 0.0336(6) 0.0222(5) 0.0213(5) -0.0010(4) 0.0018(5) -0.0008(5)
N42 0.0530(7) 0.0274(5) 0.0206(5) 0.0008(4) 0.0005(5) 0.0071(5)
C43 0.0450(8) 0.0245(6) 0.0251(6) -0.0031(5) -0.0050(5) 0.0046(5)
C44 0.0374(7) 0.0235(6) 0.0237(6) -0.0021(4) -0.0019(5) -0.0018(5)
C45 0.0363(7) 0.0271(6) 0.0250(6) 0.0018(5) 0.0047(5) -0.0008(5)
C46 0.0447(8) 0.0258(6) 0.0259(6) 0.0033(5) 0.0080(5) 0.0059(5)
C47 0.0754(13) 0.0516(10) 0.0300(7) 0.0070(7) -0.0116(8) -0.0102(9)
C48 0.0801(13) 0.0449(9) 0.0214(6) 0.0042(6) -0.0056(7) 0.0077(8)
P1 0.0337(2) 0.02963(19) 0.0552(2) -0.01069(16) 0.00071(17) 0.00067(14)
F1 0.0414(10) 0.0610(11) 0.0840(15) -0.0092(11) 0.0171(10) -0.0021(8)
F2 0.0344(7) 0.0592(9) 0.1167(17) -0.0221(12) -0.0067(10) 0.0057(6)
F3 0.1182(19) 0.0532(10) 0.1002(15) 0.0238(9) 0.0116(13) 0.0057(10)
F4 0.0945(15) 0.0927(16) 0.0794(12) -0.0458(11) -0.0090(11) -0.0078(11)
F5 0.0629(9) 0.0497(8) 0.1046(15) 0.0246(9) 0.0130(9) 0.0009(7)
F6 0.0634(10) 0.0861(13) 0.0685(10) -0.0415(9) 0.0018(8) -0.0131(10)
F1B 0.055(8) 0.058(9) 0.163(19) -0.073(11) 0.055(11) -0.031(7)
F2B 0.19(3) 0.26(4) 0.064(12) 0.088(18) -0.027(14) -0.02(3)
F3B 0.025(6) 0.045(7) 0.39(5) -0.100(16) -0.008(18) 0.003(6)
F4B 0.16(2) 0.19(3) 0.132(14) 0.089(18) -0.103(16) -0.03(2)
F5B 0.013(4) 0.029(6) 0.118(16) -0.016(9) -0.009(9) 0.005(4)
F6B 0.033(7) 0.057(9) 0.108(13) -0.041(10) 0.029(8) -0.004(6)
P2 0.03476(19) 0.03473(18) 0.02468(16) -0.00407(13) 0.00298(13) -0.00679(14)
F7 0.0366(5) 0.0756(7) 0.0486(6) -0.0038(5) 0.0112(4) -0.0033(5)
F8 0.0340(5) 0.0637(6) 0.0443(5) -0.0054(5) 0.0027(4) -0.0088(4)
F9 0.0626(7) 0.0562(6) 0.0423(5) 0.0183(4) -0.0148(5) -0.0198(5)
F11 0.0731(8) 0.0704(7) 0.0408(5) -0.0272(5) 0.0075(5) -0.0231(6)
F12 0.0658(7) 0.0378(5) 0.0541(6) 0.0077(4) 0.0051(5) -0.0041(5)
F14 0.0489(5) 0.0434(5) 0.0338(4) -0.0102(4) -0.0089(4) -0.0018(4)
N3 0.1027(17) 0.0680(13) 0.0616(12) 0.0011(10) -0.0253(11) -0.0032(12)
C49 0.067(4) 0.055(2) 0.059(3) 0.000(2) -0.032(2) -0.005(2)
C50 0.129(4) 0.0541(19) 0.156(5) -0.004(2) -0.093(4) -0.003(2)
C49B 0.057(8) 0.074(12) 0.050(8) -0.014(7) -0.005(5) 0.006(7)
C50B 0.059(6) 0.101(9) 0.092(8) -0.043(7) -0.031(5) 0.019(6)

loop_
_atom_type_symbol
_atom_type_description
_atom_type_scat_dispersion_real
_atom_type_scat_dispersion_imag
_atom_type_scat_source
C C 0.0033 0.0016 'International Tables Vol C Tables 4.2.6.8 and 6.1.1.4'
H H 0.0000 0.0000 'International Tables Vol C Tables 4.2.6.8 and 6.1.1.4'
F F 0.0171 0.0103 'International Tables Vol C Tables 4.2.6.8 and 6.1.1.4'
N N 0.0061 0.0033 'International Tables Vol C Tables 4.2.6.8 and 6.1.1.4'
P P 0.1023 0.0942 'International Tables Vol C Tables 4.2.6.8 and 6.1.1.4'

loop_
_geom_angle_atom_site_label_1
_geom_angle_atom_site_label_2
_geom_angle_atom_site_label_3
_geom_angle
C2 C1 C13 121.24(15)
C2 C1 H1 119.4
C13 C1 H1 119.4
C1 C2 C3 119.54(16)
C1 C2 H2 120.2
C3 C2 H2 120.2
C4 C3 C2 121.60(15)
C4 C3 H3 119.2
C2 C3 H3 119.2
C3 C4 C14 120.40(15)
C3 C4 H4 119.8
C14 C4 H4 119.8
C6 C5 C11 120.25(16)
C6 C5 H5 119.9
C11 C5 H5 119.9
C5 C6 C7 121.52(17)
C5 C6 H6 119.2
C7 C6 H6 119.2
C8 C7 C6 119.81(17)
C8 C7 H7 120.1
C6 C7 H7 120.1
C7 C8 C12 121.03(16)
C7 C8 H8 119.5
C12 C8 H8 119.5
C12 C9 C13 119.60(12)
C12 C9 C15 120.80(12)
C13 C9 C15 119.60(13)
C11 N10 C14 121.95(12)
C11 N10 C47 119.37(14)
C14 N10 C47 118.65(13)
N10 C11 C5 121.34(14)
N10 C11 C12 119.71(13)
C5 C11 C12 118.94(14)
C9 C12 C8 122.27(14)
C9 C12 C11 119.42(13)
C8 C12 C11 118.31(14)
C9 C13 C14 119.49(13)
C9 C13 C1 122.08(13)
C14 C13 C1 118.38(13)
N10 C14 C4 121.58(13)
N10 C14 C13 119.63(12)
C4 C14 C13 118.78(14)
C16 C15 C20 119.41(13)
C16 C15 C9 119.98(12)
C20 C15 C9 120.61(13)
C15 C16 C17 121.08(12)
C15 C16 H16 119.5
C17 C16 H16 119.5
C16 C17 C18 118.31(13)
C16 C17 C21 120.40(12)
C18 C17 C21 121.26(13)
C19 C18 C17 120.83(14)
C19 C18 H18 119.6
C17 C18 H18 119.6
C18 C19 C20 120.37(14)
C18 C19 H19 119.8
C20 C19 H19 119.8
C19 C20 C15 119.99(14)
C19 C20 H20 120.0
C15 C20 H20 120.0
C22 C21 C26 118.35(13)
C22 C21 C17 120.92(12)
C26 C21 C17 120.69(13)
C23 C22 C21 121.75(12)
C23 C22 H22 119.1
C21 C22 H22 119.1
C22 C23 C24 118.44(13)
C22 C23 C27 121.36(11)
C24 C23 C27 120.16(12)
C25 C24 C23 120.62(14)
C25 C24 H24 119.7
C23 C24 H24 119.7
C24 C25 C26 120.22(13)
C24 C25 H25 119.9
C26 C25 H25 119.9
C25 C26 C21 120.60(14)
C25 C26 H26 119.7
C21 C26 H26 119.7
C32 C27 C28 118.38(12)
C32 C27 C23 121.47(11)
C28 C27 C23 120.13(12)
C29 C28 C27 120.47(12)
C29 C28 H28 119.8
C27 C28 H28 119.8
C30 C29 C28 120.50(12)
C30 C29 C41 119.21(11)
C28 C29 C41 120.30(11)
C31 C30 C29 119.28(13)
C31 C30 H30 120.4
C29 C30 H30 120.4
C32 C31 C30 120.44(13)
C32 C31 H31 119.8
C30 C31 H31 119.8
C31 C32 C27 120.93(13)
C31 C32 H32 119.5
C27 C32 H32 119.5
C34 C33 C45 121.16(16)
C34 C33 H33 119.4
C45 C33 H33 119.4
C33 C34 C35 118.76(18)
C33 C34 H34 120.6
C35 C34 H34 120.6
C36 C35 C34 122.38(15)
C36 C35 H35 118.8
C34 C35 H35 118.8
C35 C36 C46 120.17(15)
C35 C36 H36 119.9
C46 C36 H36 119.9
C38 C37 C43 119.76(14)
C38 C37 H37 120.1
C43 C37 H37 120.1
C37 C38 C39 122.31(16)
C37 C38 H38 118.8
C39 C38 H38 118.8
C40 C39 C38 119.13(16)
C40 C39 H39 120.4
C38 C39 H39 120.4
C39 C40 C44 121.05(14)
C39 C40 H40 119.5
C44 C40 H40 119.5
C45 C41 C44 120.05(12)
C45 C41 C29 119.89(12)
C44 C41 C29 120.04(11)
C46 N42 C43 121.86(11)
C46 N42 C48 120.02(14)
C43 N42 C48 118.05(14)
N42 C43 C37 121.76(13)
N42 C43 C44 119.57(13)
C37 C43 C44 118.66(14)
C41 C44 C40 121.48(12)
C41 C44 C43 119.45(12)
C40 C44 C43 119.07(13)
C41 C45 C33 121.45(12)
C41 C45 C46 119.28(13)
C33 C45 C46 119.27(13)
N42 C46 C36 122.47(14)
N42 C46 C45 119.57(12)
C36 C46 C45 117.96(15)
N10 C47 H47A 109.5
N10 C47 H47B 109.5
H47A C47 H47B 109.5
N10 C47 H47C 109.5
H47A C47 H47C 109.5
H47B C47 H47C 109.5
N42 C48 H48A 109.5
N42 C48 H48B 109.5
H48A C48 H48B 109.5
N42 C48 H48C 109.5
H48A C48 H48C 109.5
H48B C48 H48C 109.5
F4B P1 F3B 88(2)
F4B P1 F1B 86.9(18)
F3B P1 F1B 174.6(19)
F5 P1 F6 93.87(12)
F5 P1 F1 92.39(11)
F6 P1 F1 92.91(13)
F5 P1 F2 91.25(11)
F6 P1 F2 91.07(11)
F1 P1 F2 174.42(12)
F5 P1 F3 177.37(14)
F6 P1 F3 88.76(12)
F1 P1 F3 87.46(13)
F2 P1 F3 88.71(13)
F5 P1 F4 88.93(13)
F6 P1 F4 177.14(14)
F1 P1 F4 86.35(13)
F2 P1 F4 89.49(11)
F3 P1 F4 88.44(14)
F4B P1 F6B 96.2(15)
F3B P1 F6B 91.3(14)
F1B P1 F6B 87.9(8)
F4B P1 F2B 176.1(18)
F3B P1 F2B 91(2)
F1B P1 F2B 93.8(17)
F6B P1 F2B 80.0(13)
F4B P1 F5B 129.2(16)
F3B P1 F5B 86.3(9)
F1B P1 F5B 98.0(9)
F6B P1 F5B 134.3(10)
F2B P1 F5B 54.5(12)
F5B F2B P1 63.2(9)
F2B F5B P1 62.3(11)
F14 P2 F8 90.17(5)
F14 P2 F12 90.04(6)
F8 P2 F12 90.38(6)
F14 P2 F11 179.68(6)
F8 P2 F11 89.93(6)
F12 P2 F11 90.26(7)
F14 P2 F7 90.18(6)
F8 P2 F7 179.45(6)
F12 P2 F7 90.05(6)
F11 P2 F7 89.72(6)
F14 P2 F9 89.91(6)
F8 P2 F9 89.83(6)
F12 P2 F9 179.79(7)
F11 P2 F9 89.79(6)
F7 P2 F9 89.75(6)
C49 C50 H50A 109.5
C49 C50 H50B 109.5
H50A C50 H50B 109.5
C49 C50 H50C 109.5
H50A C50 H50C 109.5
H50B C50 H50C 109.5
N3 C49B C50B 175(2)
C49B C50B H50D 109.5
C49B C50B H50E 109.5
H50D C50B H50E 109.5
C49B C50B H50F 109.5
H50D C50B H50F 109.5
H50E C50B H50F 109.5
N4 C51 C52 171.6(5)
C51 C52 H52A 109.5
C51 C52 H52B 109.5
H52A C52 H52B 109.5
C51 C52 H52C 109.5
H52A C52 H52C 109.5
H52B C52 H52C 109.5
N4B C51B C52B 161.7(18)
C51B C52B H52D 109.5
C51B C52B H52E 109.5
H52D C52B H52E 109.5
C51B C52B H52F 109.5
H52D C52B H52F 109.5
H52E C52B H52F 109.5

loop_
_geom_bond_atom_site_label_1
_geom_bond_atom_site_label_2
_geom_bond_distance
C1 C2 1.360(2)
C1 C13 1.426(2)
C1 H1 0.9500
C2 C3 1.407(3)
C2 H2 0.9500
C3 C4 1.353(3)
C3 H3 0.9500
C4 C14 1.422(2)
C4 H4 0.9500
C5 C6 1.358(3)
C5 C11 1.417(2)
C5 H5 0.9500
C6 C7 1.401(3)
C6 H6 0.9500
C7 C8 1.362(3)
C7 H7 0.9500
C8 C12 1.425(2)
C8 H8 0.9500
C9 C12 1.400(2)
C9 C13 1.4037(19)
C9 C15 1.4887(19)
N10 C11 1.3657(19)
N10 C14 1.3663(19)
N10 C47 1.4736(19)
C11 C12 1.426(2)
C13 C14 1.4241(19)
C15 C16 1.3928(19)
C15 C20 1.3954(19)
C16 C17 1.3975(18)
C16 H16 0.9500
C17 C18 1.3994(19)
C17 C21 1.482(2)
C18 C19 1.383(2)
C18 H18 0.9500
C19 C20 1.384(2)
C19 H19 0.9500
C20 H20 0.9500
C21 C22 1.3971(18)
C21 C26 1.3982(19)
C22 C23 1.3927(19)
C22 H22 0.9500
C23 C24 1.4002(18)
C23 C27 1.4848(18)
C24 C25 1.383(2)
C24 H24 0.9500
C25 C26 1.387(2)
C25 H25 0.9500
C26 H26 0.9500
C27 C32 1.3963(19)
C27 C28 1.4005(17)
C28 C29 1.3903(18)
C28 H28 0.9500
C29 C30 1.3891(19)
C29 C41 1.4867(17)
C30 C31 1.388(2)
C30 H30 0.9500
C31 C32 1.384(2)
C31 H31 0.9500
C32 H32 0.9500
C33 C34 1.362(2)
C33 C45 1.418(2)
C33 H33 0.9500
C34 C35 1.410(3)
C34 H34 0.9500
C35 C36 1.354(3)
C35 H35 0.9500
C36 C46 1.421(2)
C36 H36 0.9500
C37 C38 1.362(3)
C37 C43 1.421(2)
C37 H37 0.9500
C38 C39 1.407(3)
C38 H38 0.9500
C39 C40 1.362(2)
C39 H39 0.9500
C40 C44 1.423(2)
C40 H40 0.9500
C41 C45 1.3972(18)
C41 C44 1.3990(19)
N42 C46 1.368(2)
N42 C43 1.371(2)
N42 C48 1.4798(18)
C43 C44 1.4249(18)
C45 C46 1.4297(19)
C47 H47A 0.9800
C47 H47B 0.9800
C47 H47C 0.9800
C48 H48A 0.9800
C48 H48B 0.9800
C48 H48C 0.9800
P1 F4B 1.346(16)
P1 F3B 1.458(14)
P1 F1B 1.543(11)
P1 F5 1.5641(15)
P1 F6 1.5679(15)
P1 F1 1.581(3)
P1 F2 1.587(2)
P1 F3 1.6044(17)
P1 F4 1.6045(17)
P1 F6B 1.645(15)
P1 F2B 1.648(18)
P1 F5B 1.660(16)
F2B F5B 1.52(3)
P2 F14 1.5933(9)
P2 F8 1.5949(10)
P2 F12 1.5955(11)
P2 F11 1.5973(10)
P2 F7 1.5983(10)
P2 F9 1.6034(10)
N3 C49B 1.02(2)
C49 C50 1.437(8)
C50 H50A 0.9800
C50 H50B 0.9800
C50 H50C 0.9800
C49B C50B 1.44(3)
C50B H50D 0.9800
C50B H50E 0.9800
C50B H50F 0.9800
N4 C51 1.116(5)
C51 C52 1.447(6)
C52 H52A 0.9800
C52 H52B 0.9800
C52 H52C 0.9800
N4B C51B 1.125(18)
C51B C52B 1.153(15)
C52B H52D 0.9800
C52B H52E 0.9800
C52B H52F 0.9800

loop_
_geom_torsion_atom_site_label_1
_geom_torsion_atom_site_label_2
_geom_torsion_atom_site_label_3
_geom_torsion_atom_site_label_4
_geom_torsion
C13 C1 C2 C3 -1.7(2)
C1 C2 C3 C4 1.7(3)
C2 C3 C4 C14 0.4(2)
C11 C5 C6 C7 1.5(3)
C5 C6 C7 C8 1.7(3)
C6 C7 C8 C12 -2.4(3)
C14 N10 C11 C5 179.00(13)
C47 N10 C11 C5 -3.2(2)
C14 N10 C11 C12 -1.75(19)
C47 N10 C11 C12 176.09(13)
C6 C5 C11 N10 175.35(14)
C6 C5 C11 C12 -3.9(2)
C13 C9 C12 C8 177.88(13)
C15 C9 C12 C8 -1.1(2)
C13 C9 C12 C11 -2.51(19)
C15 C9 C12 C11 178.50(12)
C7 C8 C12 C9 179.60(15)
C7 C8 C12 C11 0.0(2)
N10 C11 C12 C9 4.26(19)
C5 C11 C12 C9 -176.47(12)
N10 C11 C12 C8 -176.11(12)
C5 C11 C12 C8 3.1(2)
C12 C9 C13 C14 -1.62(19)
C15 C9 C13 C14 177.38(12)
C12 C9 C13 C1 -178.91(12)
C15 C9 C13 C1 0.09(19)
C2 C1 C13 C9 176.96(14)
C2 C1 C13 C14 -0.4(2)
C11 N10 C14 C4 176.64(13)
C47 N10 C14 C4 -1.2(2)
C11 N10 C14 C13 -2.45(19)
C47 N10 C14 C13 179.69(13)
C3 C4 C14 N10 178.43(14)
C3 C4 C14 C13 -2.5(2)
C9 C13 C14 N10 4.15(18)
C1 C13 C14 N10 -178.46(12)
C9 C13 C14 C4 -174.97(12)
C1 C13 C14 C4 2.42(19)
C12 C9 C15 C16 67.76(18)
C13 C9 C15 C16 -111.23(15)
C12 C9 C15 C20 -112.97(16)
C13 C9 C15 C20 68.04(18)
C20 C15 C16 C17 -0.2(2)
C9 C15 C16 C17 179.11(13)
C15 C16 C17 C18 -0.6(2)
C15 C16 C17 C21 177.66(14)
C16 C17 C18 C19 0.8(2)
C21 C17 C18 C19 -177.47(16)
C17 C18 C19 C20 -0.2(3)
C18 C19 C20 C15 -0.6(3)
C16 C15 C20 C19 0.8(2)
C9 C15 C20 C19 -178.48(15)
C16 C17 C21 C22 34.1(2)
C18 C17 C21 C22 -147.69(15)
C16 C17 C21 C26 -143.91(15)
C18 C17 C21 C26 34.3(2)
C26 C21 C22 C23 1.0(2)
C17 C21 C22 C23 -177.04(13)
C21 C22 C23 C24 -1.5(2)
C21 C22 C23 C27 176.13(13)
C22 C23 C24 C25 0.7(2)
C27 C23 C24 C25 -176.93(15)
C23 C24 C25 C26 0.5(3)
C24 C25 C26 C21 -1.1(3)
C22 C21 C26 C25 0.3(2)
C17 C21 C26 C25 178.35(15)
C22 C23 C27 C32 147.22(14)
C24 C23 C27 C32 -35.2(2)
C22 C23 C27 C28 -34.48(19)
C24 C23 C27 C28 143.12(14)
C32 C27 C28 C29 0.5(2)
C23 C27 C28 C29 -177.87(12)
C27 C28 C29 C30 -0.9(2)
C27 C28 C29 C41 178.94(12)
C28 C29 C30 C31 0.6(2)
C41 C29 C30 C31 -179.24(13)
C29 C30 C31 C32 0.1(2)
C30 C31 C32 C27 -0.5(2)
C28 C27 C32 C31 0.2(2)
C23 C27 C32 C31 178.52(14)
C45 C33 C34 C35 -1.2(3)
C33 C34 C35 C36 3.8(3)
C34 C35 C36 C46 -1.4(3)
C43 C37 C38 C39 0.7(3)
C37 C38 C39 C40 0.4(3)
C38 C39 C40 C44 -0.8(2)
C30 C29 C41 C45 -84.54(16)
C28 C29 C41 C45 95.63(15)
C30 C29 C41 C44 93.64(16)
C28 C29 C41 C44 -86.19(16)
C46 N42 C43 C37 -177.47(13)
C48 N42 C43 C37 5.5(2)
C46 N42 C43 C44 1.74(19)
C48 N42 C43 C44 -175.30(12)
C38 C37 C43 N42 177.94(14)
C38 C37 C43 C44 -1.3(2)
C45 C41 C44 C40 177.97(12)
C29 C41 C44 C40 -0.20(19)
C45 C41 C44 C43 -2.69(19)
C29 C41 C44 C43 179.14(11)
C39 C40 C44 C41 179.50(14)
C39 C40 C44 C43 0.2(2)
N42 C43 C44 C41 2.28(19)
C37 C43 C44 C41 -178.49(12)
N42 C43 C44 C40 -178.36(12)
C37 C43 C44 C40 0.87(19)
C44 C41 C45 C33 178.61(13)
C29 C41 C45 C33 -3.2(2)
C44 C41 C45 C46 -0.75(19)
C29 C41 C45 C46 177.43(11)
C34 C33 C45 C41 176.89(15)
C34 C33 C45 C46 -3.8(2)
C43 N42 C46 C36 173.97(13)
C48 N42 C46 C36 -9.0(2)
C43 N42 C46 C45 -5.22(19)
C48 N42 C46 C45 171.76(13)
C35 C36 C46 N42 177.18(14)
C35 C36 C46 C45 -3.6(2)
C41 C45 C46 N42 4.69(19)
C33 C45 C46 N42 -174.68(13)
C41 C45 C46 C36 -174.54(12)
C33 C45 C46 C36 6.1(2)
F3B P1 F2B F5B -84.6(15)
F1B P1 F2B F5B 97.1(14)
F6B P1 F2B F5B -175.7(16)
F4B P1 F5B F2B 178(3)
F3B P1 F5B F2B 94(3)
F1B P1 F5B F2B -89(2)
F6B P1 F5B F2B 6(2)
